data_2204399
loop_
_publ_author_name
'M. Sukeri M. Yusof'
'Bohari M. Yamin'

_publ_section_title
;
 <i>N</i>-(4-Methoxybenzoyl)-<i>N</i>'-<i>o</i>-tolylthiourea
;
_journal_issue 10
_journal_name_full 'Acta Crystallographica Section E'
_journal_page_first o1687
_journal_page_last o1688
_journal_paper_doi 10.1107/S1600536804021373
_journal_volume 60
_journal_year 2004
_chemical_formula_iupac 'C16 H16 N2 O2 S'
_chemical_formula_moiety 'C16 H16 N2 O2 S'
_chemical_formula_sum 'C16 H16 N2 O2 S'
_chemical_formula_weight 300.37
_chemical_name_systematic
;
N-(p-Methoxybenzoyl)-N'-o-tolylthiourea
;
_space_group_IT_number 2
_symmetry_cell_setting triclinic
_symmetry_space_group_name_Hall '-P 1'
_symmetry_space_group_name_H-M 'P -1'
_atom_sites_solution_hydrogens geom
_atom_sites_solution_primary direct
_atom_sites_solution_secondary difmap
_audit_creation_method SHELXL-97
_cell_angle_alpha 94.492(3)
_cell_angle_beta 102.639(3)
_cell_angle_gamma 113.064(3)
_cell_formula_units_Z 2
_cell_length_a 7.4923(14)
_cell_length_b 7.7866(14)
_cell_length_c 14.406(3)
_cell_measurement_reflns_used 893
_cell_measurement_temperature 273(2)
_cell_measurement_theta_max 26.0
_cell_measurement_theta_min 2.9
_cell_volume 741.8(2)
_computing_cell_refinement 'SAINT (Siemens, 1996)'
_computing_data_collection 'SMART (Siemens, 1996)'
_computing_data_reduction 'SAINT and SADABS (Sheldrick, 1996)'
_computing_molecular_graphics SHELXTL
_computing_publication_material
;
SHELXTL, PARST (Nardelli, 1995) and PLATON (Spek, 2003)
;
_computing_structure_refinement 'SHELXTL (Sheldrick, 1997)'
_computing_structure_solution 'SHELXTL (Sheldrick, 1997)'
_diffrn_ambient_temperature 273(2)
_diffrn_detector_area_resol_mean 83.66
_diffrn_measured_fraction_theta_full 0.99
_diffrn_measured_fraction_theta_max 0.99
_diffrn_measurement_device_type 'Bruker SMART APEX CCD area-detector'
_diffrn_measurement_method \w
_diffrn_radiation_monochromator graphite
_diffrn_radiation_source 'fine-focus sealed tube'
_diffrn_radiation_type MoK\a
_diffrn_radiation_wavelength 0.71073
_diffrn_reflns_av_R_equivalents 0.013
_diffrn_reflns_av_sigmaI/netI 0.014
_diffrn_reflns_limit_h_max 9
_diffrn_reflns_limit_h_min -9
_diffrn_reflns_limit_k_max 9
_diffrn_reflns_limit_k_min -9
_diffrn_reflns_limit_l_max 17
_diffrn_reflns_limit_l_min -17
_diffrn_reflns_number 7569
_diffrn_reflns_theta_full 26.0
_diffrn_reflns_theta_max 26.0
_diffrn_reflns_theta_min 2.9
_diffrn_standards_decay_% 0
_diffrn_standards_interval_count 0
_diffrn_standards_interval_time 0
_diffrn_standards_number 0
_exptl_absorpt_coefficient_mu 0.22
_exptl_absorpt_correction_type none
_exptl_crystal_colour colourless
_exptl_crystal_density_diffrn 1.345
_exptl_crystal_density_method 'not measured'
_exptl_crystal_description block
_exptl_crystal_F_000 316
_exptl_crystal_size_max 0.51
_exptl_crystal_size_mid 0.50
_exptl_crystal_size_min 0.49
_refine_diff_density_max 0.17
_refine_diff_density_min -0.21
_refine_ls_extinction_coef 0.023(6)
_refine_ls_extinction_expression Fc^*^=kFc[1+0.001xFc^2^\l^3^/sin(2\q)]^-1/4^
_refine_ls_extinction_method SHELXL97
_refine_ls_goodness_of_fit_ref 1.06
_refine_ls_hydrogen_treatment constr
_refine_ls_matrix_type full
_refine_ls_number_parameters 193
_refine_ls_number_reflns 2896
_refine_ls_number_restraints 0
_refine_ls_restrained_S_all 1.06
_refine_ls_R_factor_all 0.041
_refine_ls_R_factor_gt 0.038
_refine_ls_shift/su_max 0.000
_refine_ls_shift/su_mean 0.000
_refine_ls_structure_factor_coef Fsqd
_refine_ls_weighting_details 'calc w = 1/[\s^2^(Fo^2^)+(0.0615P)^2^+0.1424P] where P = (Fo^2^+2Fc^2^)/3'
_refine_ls_weighting_scheme calc
_refine_ls_wR_factor_gt 0.107
_refine_ls_wR_factor_ref 0.110
_reflns_number_gt 2681
_reflns_number_total 2896
_reflns_threshold_expression I>2\s(I)
_cod_data_source_file wk6026.cif
_cod_data_source_block I
_cod_database_code 2204399
_cod_database_fobs_code 2204399

loop_
_symmetry_equiv_pos_as_xyz
'x, y, z'
'-x, -y, -z'

loop_
_atom_site_label
_atom_site_fract_x
_atom_site_fract_y
_atom_site_fract_z
_atom_site_U_iso_or_equiv
_atom_site_adp_type
_atom_site_calc_flag
_atom_site_refinement_flags
_atom_site_occupancy
_atom_site_type_symbol
S1 0.39806(7) 1.00233(5) 0.85178(3) 0.05868(17) Uani d . 1 S
O1 0.1883(2) 0.37063(15) 0.84889(8) 0.0645(3) Uani d . 1 O
O2 0.1875(2) 0.26807(18) 1.27889(8) 0.0701(4) Uani d . 1 O
N1 0.30212(18) 0.68141(17) 0.91595(9) 0.0468(3) Uani d . 1 N
H1 0.3386 0.7570 0.9702 0.056 Uiso calc R 1 H
N2 0.2637(2) 0.64815(17) 0.75211(9) 0.0497(3) Uani d . 1 N
H2 0.2214 0.5304 0.7572 0.060 Uiso calc R 1 H
C1 0.2280(2) 0.5559(2) 1.09465(11) 0.0482(3) Uani d . 1 C
H1A 0.2369 0.6767 1.0884 0.058 Uiso calc R 1 H
C2 0.2142(2) 0.4944(2) 1.18054(11) 0.0540(4) Uani d . 1 C
H2A 0.2147 0.5743 1.2322 0.065 Uiso calc R 1 H
C3 0.1994(2) 0.3142(2) 1.19100(11) 0.0514(4) Uani d . 1 C
C4 0.1976(3) 0.1951(2) 1.11394(12) 0.0561(4) Uani d . 1 C
H4 0.1868 0.0737 1.1201 0.067 Uiso calc R 1 H
C5 0.2118(2) 0.2583(2) 1.02783(12) 0.0535(4) Uani d . 1 C
H5 0.2099 0.1779 0.9760 0.064 Uiso calc R 1 H
C6 0.2289(2) 0.4388(2) 1.01674(10) 0.0450(3) Uani d . 1 C
C7 0.2377(2) 0.4916(2) 0.92097(11) 0.0475(3) Uani d . 1 C
C8 0.3164(2) 0.7678(2) 0.83517(10) 0.0437(3) Uani d . 1 C
C9 0.2656(2) 0.6825(2) 0.65711(10) 0.0467(3) Uani d . 1 C
C10 0.2758(2) 0.5425(2) 0.59439(11) 0.0523(4) Uani d . 1 C
C11 0.2752(3) 0.5703(3) 0.50043(13) 0.0667(5) Uani d . 1 C
H11 0.2811 0.4784 0.4575 0.080 Uiso calc R 1 H
C12 0.2663(3) 0.7282(3) 0.46900(13) 0.0752(5) Uani d . 1 C
H12 0.2683 0.7441 0.4058 0.090 Uiso calc R 1 H
C13 0.2546(3) 0.8634(3) 0.53120(13) 0.0735(5) Uani d . 1 C
H13 0.2483 0.9712 0.5101 0.088 Uiso calc R 1 H
C14 0.2520(3) 0.8405(2) 0.62495(12) 0.0611(4) Uani d . 1 C
H14 0.2411 0.9313 0.6664 0.073 Uiso calc R 1 H
C15 0.1679(3) 0.0833(3) 1.29285(16) 0.0797(6) Uani d . 1 C
H15A 0.0486 -0.0102 1.2470 0.120 Uiso calc R 1 H
H15B 0.1579 0.0684 1.3573 0.120 Uiso calc R 1 H
H15C 0.2838 0.0670 1.2837 0.120 Uiso calc R 1 H
C16 0.2865(3) 0.3668(3) 0.62586(14) 0.0706(5) Uani d . 1 C
H16A 0.3934 0.4017 0.6842 0.106 Uiso calc R 1 H
H16B 0.3121 0.2978 0.5760 0.106 Uiso calc R 1 H
H16C 0.1608 0.2884 0.6375 0.106 Uiso calc R 1 H

loop_
_atom_site_aniso_label
_atom_site_aniso_U_11
_atom_site_aniso_U_22
_atom_site_aniso_U_33
_atom_site_aniso_U_12
_atom_site_aniso_U_13
_atom_site_aniso_U_23
S1 0.0828(3) 0.0373(2) 0.0451(2) 0.01898(19) 0.01003(19) 0.00215(16)
O1 0.0988(9) 0.0422(6) 0.0501(6) 0.0272(6) 0.0214(6) 0.0053(5)
O2 0.0881(9) 0.0650(8) 0.0485(7) 0.0235(6) 0.0158(6) 0.0180(6)
N1 0.0566(7) 0.0394(6) 0.0398(6) 0.0170(5) 0.0116(5) 0.0030(5)
N2 0.0652(8) 0.0378(6) 0.0427(6) 0.0192(5) 0.0140(5) 0.0039(5)
C1 0.0492(8) 0.0400(7) 0.0486(8) 0.0145(6) 0.0090(6) 0.0050(6)
C2 0.0591(9) 0.0491(8) 0.0445(8) 0.0167(7) 0.0103(6) 0.0013(6)
C3 0.0462(8) 0.0545(9) 0.0456(8) 0.0153(6) 0.0073(6) 0.0120(7)
C4 0.0632(9) 0.0488(8) 0.0613(10) 0.0270(7) 0.0176(7) 0.0171(7)
C5 0.0642(9) 0.0486(8) 0.0529(9) 0.0280(7) 0.0186(7) 0.0083(7)
C6 0.0431(7) 0.0424(7) 0.0469(8) 0.0167(6) 0.0100(6) 0.0074(6)
C7 0.0511(8) 0.0425(7) 0.0475(8) 0.0194(6) 0.0123(6) 0.0055(6)
C8 0.0452(7) 0.0413(7) 0.0424(7) 0.0173(6) 0.0109(6) 0.0040(6)
C9 0.0493(7) 0.0428(7) 0.0413(7) 0.0140(6) 0.0116(6) 0.0026(6)
C10 0.0513(8) 0.0468(8) 0.0507(8) 0.0154(6) 0.0126(6) -0.0027(6)
C11 0.0777(12) 0.0666(11) 0.0514(9) 0.0259(9) 0.0226(8) -0.0045(8)
C12 0.1005(14) 0.0743(12) 0.0448(9) 0.0282(11) 0.0244(9) 0.0109(8)
C13 0.1108(15) 0.0584(10) 0.0488(9) 0.0335(10) 0.0194(9) 0.0131(8)
C14 0.0876(12) 0.0500(9) 0.0464(8) 0.0308(8) 0.0168(8) 0.0057(7)
C15 0.0945(14) 0.0759(13) 0.0674(12) 0.0307(11) 0.0210(10) 0.0352(10)
C16 0.0928(13) 0.0562(10) 0.0651(11) 0.0369(10) 0.0194(9) -0.0012(8)

loop_
_atom_type_symbol
_atom_type_description
_atom_type_scat_dispersion_real
_atom_type_scat_dispersion_imag
_atom_type_scat_source
C C 0.0033 0.0016 'International Tables Vol C Tables 4.2.6.8 and 6.1.1.4'
H H 0.0000 0.0000 'International Tables Vol C Tables 4.2.6.8 and 6.1.1.4'
N N 0.0061 0.0033 'International Tables Vol C Tables 4.2.6.8 and 6.1.1.4'
O O 0.0106 0.0060 'International Tables Vol C Tables 4.2.6.8 and 6.1.1.4'
S S 0.1246 0.1234 'International Tables Vol C Tables 4.2.6.8 and 6.1.1.4'

loop_
_geom_angle_atom_site_label_1
_geom_angle_atom_site_label_2
_geom_angle_atom_site_label_3
_geom_angle
_geom_angle_publ_flag
C3 O2 C15 118.04(15) ?
C7 N1 C8 128.91(12) ?
C7 N1 H1 115.5 ?
C8 N1 H1 115.5 ?
C8 N2 C9 130.91(12) ?
C8 N2 H2 114.5 ?
C9 N2 H2 114.5 ?
C2 C1 C6 120.53(14) ?
C2 C1 H1A 119.7 ?
C6 C1 H1A 119.7 ?
C1 C2 C3 120.55(14) ?
C1 C2 H2A 119.7 ?
C3 C2 H2A 119.7 ?
O2 C3 C4 124.54(15) ?
O2 C3 C2 115.76(15) ?
C4 C3 C2 119.70(14) ?
C5 C4 C3 119.31(15) ?
C5 C4 H4 120.3 ?
C3 C4 H4 120.3 ?
C4 C5 C6 121.59(15) ?
C4 C5 H5 119.2 ?
C6 C5 H5 119.2 ?
C5 C6 C1 118.31(13) ?
C5 C6 C7 117.57(13) ?
C1 C6 C7 124.05(13) ?
O1 C7 N1 121.55(14) ?
O1 C7 C6 121.17(14) ?
N1 C7 C6 117.27(12) ?
N2 C8 N1 114.51(12) yes
N2 C8 S1 127.60(11) yes
N1 C8 S1 117.89(10) yes
C14 C9 C10 120.40(14) ?
C14 C9 N2 123.44(13) ?
C10 C9 N2 116.14(13) ?
C11 C10 C9 117.65(15) ?
C11 C10 C16 120.26(15) ?
C9 C10 C16 122.09(15) ?
C12 C11 C10 122.13(16) ?
C12 C11 H11 118.9 ?
C10 C11 H11 118.9 ?
C11 C12 C13 119.47(17) ?
C11 C12 H12 120.3 ?
C13 C12 H12 120.3 ?
C12 C13 C14 120.41(17) ?
C12 C13 H13 119.8 ?
C14 C13 H13 119.8 ?
C13 C14 C9 119.91(16) ?
C13 C14 H14 120.0 ?
C9 C14 H14 120.0 ?
O2 C15 H15A 109.5 ?
O2 C15 H15B 109.5 ?
H15A C15 H15B 109.5 ?
O2 C15 H15C 109.5 ?
H15A C15 H15C 109.5 ?
H15B C15 H15C 109.5 ?
C10 C16 H16A 109.5 ?
C10 C16 H16B 109.5 ?
H16A C16 H16B 109.5 ?
C10 C16 H16C 109.5 ?
H16A C16 H16C 109.5 ?
H16B C16 H16C 109.5 ?

loop_
_geom_bond_atom_site_label_1
_geom_bond_atom_site_label_2
_geom_bond_distance
_geom_bond_publ_flag
S1 C8 1.6608(15) yes
O1 C7 1.2282(18) yes
O2 C3 1.3549(19) ?
O2 C15 1.423(2) ?
N1 C7 1.3767(18) yes
N1 C8 1.3925(19) yes
N1 H1 0.8600 ?
N2 C8 1.3365(18) yes
N2 C9 1.4170(19) yes
N2 H2 0.8600 ?
C1 C2 1.371(2) ?
C1 C6 1.392(2) ?
C1 H1A 0.9300 ?
C2 C3 1.387(2) ?
C2 H2A 0.9300 ?
C3 C4 1.384(2) ?
C4 C5 1.380(2) ?
C4 H4 0.9300 ?
C5 C6 1.386(2) ?
C5 H5 0.9300 ?
C6 C7 1.478(2) ?
C9 C14 1.380(2) ?
C9 C10 1.397(2) ?
C10 C11 1.387(2) ?
C10 C16 1.500(2) ?
C11 C12 1.363(3) ?
C11 H11 0.9300 ?
C12 C13 1.371(3) ?
C12 H12 0.9300 ?
C13 C14 1.379(2) ?
C13 H13 0.9300 ?
C14 H14 0.9300 ?
C15 H15A 0.9600 ?
C15 H15B 0.9600 ?
C15 H15C 0.9600 ?
C16 H16A 0.9600 ?
C16 H16B 0.9600 ?
C16 H16C 0.9600 ?

loop_
_geom_hbond_atom_site_label_D
_geom_hbond_atom_site_label_H
_geom_hbond_atom_site_label_A
_geom_hbond_site_symmetry_A
_geom_hbond_distance_DH
_geom_hbond_distance_HA
_geom_hbond_distance_DA
_geom_hbond_angle_DHA
_geom_hbond_publ_flag
C14 H14 S1 1_555 0.93 2.59 3.1895(18) 123 yes
N2 H2 O1 1_555 0.86 1.87 2.6063(17) 142 yes
N1 H1 S1 2_677 0.86 2.85 3.6596(15) 158 yes
C1 H1A S1 2_677 0.93 2.78 3.3712(17) 122 yes

loop_
_cod_related_entry_id
_cod_related_entry_database
_cod_related_entry_code
1 ChemSpider 21130389
